data_7219696
loop_
_publ_author_name
'Zhang, Lina'
'Zhang, Chao'
'Zhang, Bin'
'Du, Chenxia'
'Hou, Hongwei'

_publ_section_title
;
 Two series of pH-dependent lanthanide complexes showing solvent-induced
 single crystal to single crystal transformation, sorption and
 luminescence properties
;
_journal_issue 14
_journal_name_full CrystEngComm
_journal_page_first 2837
_journal_paper_doi 10.1039/C5CE00263J
_journal_volume 17
_journal_year 2015
_chemical_formula_moiety 'C72 H55 Er2 N O22, 2(C3 H7 N O), O'
_chemical_formula_sum 'C78 H71 Er2 N3 O25'
_chemical_formula_weight 1784.88
_chemical_name_systematic
;
 ? 
;
_space_group_crystal_system monoclinic
_space_group_IT_number 14
_space_group_name_Hall '-P 2ybc'
_space_group_name_H-M_alt 'P 1 21/c 1'
_symmetry_space_group_name_Hall '-P 2ybc'
_symmetry_space_group_name_H-M 'P 1 21/c 1'
_atom_sites_solution_hydrogens geom
_atom_sites_solution_primary direct
_atom_sites_solution_secondary difmap
_audit_creation_date 2014-12-16
_audit_creation_method
;
  Olex2 1.2
  (compiled 2012.05.09 svn.r2324, GUI svn.r4230)
;
_audit_update_record
;
2015-01-16 deposited with the CCDC.
2015-03-02 downloaded from the CCDC.
;
_cell_angle_alpha 90.00
_cell_angle_beta 107.095(4)
_cell_angle_gamma 90.00
_cell_formula_units_Z 4
_cell_length_a 14.0233(4)
_cell_length_b 29.3110(8)
_cell_length_c 18.4183(9)
_cell_measurement_reflns_used 11637
_cell_measurement_temperature 293(2)
_cell_measurement_theta_max 67.3795
_cell_measurement_theta_min 2.9257
_cell_volume 7236.1(5)
_computing_cell_refinement
;
CrysAlisPro, Agilent Technologies,
Version 1.171.36.21 (release 14-08-2012 CrysAlis171 .NET)
(compiled Sep 14 2012,17:21:16)
;
_computing_data_collection
;
CrysAlisPro, Agilent Technologies,
Version 1.171.36.21 (release 14-08-2012 CrysAlis171 .NET)
(compiled Sep 14 2012,17:21:16)
;
_computing_data_reduction
;
CrysAlisPro, Agilent Technologies,
Version 1.171.36.21 (release 14-08-2012 CrysAlis171 .NET)
(compiled Sep 14 2012,17:21:16)
;
_computing_molecular_graphics
;
O. V. Dolomanov, L. J. Bourhis, R. J. Gildea, J. A. K. Howard and H. Puschmann,
OLEX2: a complete structure solution, refinement and analysis program.
J. Appl. Cryst. (2009). 42, 339-341.
;
_computing_publication_material
;
O. V. Dolomanov, L. J. Bourhis, R. J. Gildea, J. A. K. Howard and H. Puschmann,
OLEX2: a complete structure solution, refinement and analysis program.
J. Appl. Cryst. (2009). 42, 339-341.
;
_computing_structure_refinement
;
XL, G.M. Sheldrick, Acta Cryst.
(2008). A64, 112-122
;
_computing_structure_solution
;
XS, G.M. Sheldrick, Acta Cryst.
(2008). A64, 112-122
;
_diffrn_ambient_temperature 293(2)
_diffrn_detector_area_resol_mean 16.2312
_diffrn_measured_fraction_theta_full 0.991
_diffrn_measured_fraction_theta_max 0.991
_diffrn_measurement_details
;
  1 omega -109.00  -36.00   1.0000    4.0000
omega____ theta____ kappa____ phi______ frames
    -      -33.4048 -178.0000 -150.0000 73

  2 omega   -7.00   31.00   1.0000    4.0000
omega____ theta____ kappa____ phi______ frames
    -      -33.4048   57.0000 -180.0000 38

  3 omega -104.00   -3.00   1.0000    4.0000
omega____ theta____ kappa____ phi______ frames
    -      -33.4048  -77.0000  150.0000 101

  4 omega  -48.00   30.00   1.0000   32.0000
omega____ theta____ kappa____ phi______ frames
    -      -42.5000   30.0000  -60.0000 78

  5 omega   -7.00   19.00   1.0000   32.0000
omega____ theta____ kappa____ phi______ frames
    -      -42.5000   45.0000    0.0000 26

  6 omega  118.00  171.00   1.0000   32.0000
omega____ theta____ kappa____ phi______ frames
    -      102.1609   30.0000  120.0000 53

  7 omega   69.00  139.00   1.0000   32.0000
omega____ theta____ kappa____ phi______ frames
    -      102.1609  178.0000   90.0000 70

  8 omega   30.00   64.00   1.0000   32.0000
omega____ theta____ kappa____ phi______ frames
    -      102.1609  -30.0000    0.0000 34

  9 omega   39.00   99.00   1.0000   32.0000
omega____ theta____ kappa____ phi______ frames
    -      102.1609  -94.0000  120.0000 60

 10 omega   80.00  168.00   1.0000   32.0000
omega____ theta____ kappa____ phi______ frames
    -      102.1609   61.0000 -120.0000 88

 11 omega   94.00  156.00   1.0000   32.0000
omega____ theta____ kappa____ phi______ frames
    -      102.1609   45.0000   30.0000 62

 12 omega   40.00   86.00   1.0000   32.0000
omega____ theta____ kappa____ phi______ frames
    -      102.1609  -30.0000  120.0000 46

 13 omega   54.00  102.00   1.0000   32.0000
omega____ theta____ kappa____ phi______ frames
    -      102.1609  -94.0000   30.0000 48

 14 omega   47.00   95.00   1.0000   32.0000
omega____ theta____ kappa____ phi______ frames
    -      102.1609  -77.0000 -180.0000 48
;
_diffrn_measurement_device_type 'Xcalibur, Eos, Gemini'
_diffrn_measurement_method '\w scans'
_diffrn_orient_matrix_UB_11 0.0000655000
_diffrn_orient_matrix_UB_12 0.0432365000
_diffrn_orient_matrix_UB_13 0.0475314000
_diffrn_orient_matrix_UB_21 0.1149635000
_diffrn_orient_matrix_UB_22 0.0005005000
_diffrn_orient_matrix_UB_23 0.0246328000
_diffrn_orient_matrix_UB_31 -0.0018623000
_diffrn_orient_matrix_UB_32 0.0299204000
_diffrn_orient_matrix_UB_33 -0.0691611000
_diffrn_radiation_monochromator graphite
_diffrn_radiation_type 'Cu K\a'
_diffrn_radiation_wavelength 1.5418
_diffrn_reflns_av_R_equivalents 0.0276
_diffrn_reflns_av_unetI/netI 0.0394
_diffrn_reflns_limit_h_max 16
_diffrn_reflns_limit_h_min -16
_diffrn_reflns_limit_k_max 34
_diffrn_reflns_limit_k_min -34
_diffrn_reflns_limit_l_max 18
_diffrn_reflns_limit_l_min -21
_diffrn_reflns_number 26228
_diffrn_reflns_theta_full 66.59
_diffrn_reflns_theta_max 66.59
_diffrn_reflns_theta_min 2.93
_diffrn_source 'Enhance (Cu) X-ray Source'
_exptl_absorpt_coefficient_mu 4.896
_exptl_absorpt_correction_T_max 0.64800
_exptl_absorpt_correction_T_min 0.60244
_exptl_absorpt_correction_type multi-scan
_exptl_absorpt_process_details
;
CrysAlisPro, Agilent Technologies,
Version 1.171.36.21 (release 14-08-2012 CrysAlis171 .NET)
(compiled Sep 14 2012,17:21:16)
Empirical absorption correction using spherical harmonics,
 implemented in SCALE3 ABSPACK scaling algorithm.
;
_exptl_crystal_colour 'PALE YELLOW'
_exptl_crystal_density_diffrn 1.637
_exptl_crystal_density_method 'not measured'
_exptl_crystal_description PRISMATIC
_exptl_crystal_F_000 3576
_exptl_crystal_size_max 0.30
_exptl_crystal_size_mid 0.10
_exptl_crystal_size_min 0.10
_refine_diff_density_max 1.261
_refine_diff_density_min -0.799
_refine_diff_density_rms 0.093
_refine_ls_extinction_method none
_refine_ls_goodness_of_fit_ref 1.021
_refine_ls_hydrogen_treatment noref
_refine_ls_matrix_type full
_refine_ls_number_parameters 981
_refine_ls_number_reflns 12649
_refine_ls_number_restraints 0
_refine_ls_restrained_S_all 1.021
_refine_ls_R_factor_all 0.0453
_refine_ls_R_factor_gt 0.0358
_refine_ls_shift/su_max 0.005
_refine_ls_shift/su_mean 0.000
_refine_ls_structure_factor_coef Fsqd
_refine_ls_weighting_details 'calc w=1/[\s^2^(Fo^2^)+(0.0499P)^2^+8.1283P] where P=(Fo^2^+2Fc^2^)/3'
_refine_ls_weighting_scheme calc
_refine_ls_wR_factor_gt 0.0901
_refine_ls_wR_factor_ref 0.0954
_reflns_number_gt 10754
_reflns_number_total 12649
_reflns_threshold_expression >2sigma(I)
_cod_data_source_file c5ce00263j2.cif
_cod_data_source_block Er-p21c
_cod_depositor_comments
;
The following automatic conversions were performed:

'_refine_ls_hydrogen_treatment' value 'NOREF' changed to 'noref'
according to
/usr/data/users/saulius/crontab/automatic-downloads/rss-feeds/RSC/lib/dictionaries/cif_core.dic
dictionary named 'cif_core.dic' version 2.4.2 from 2011-04-26.

Automatic conversion script
Id: cif_fix_values 3086 2015-02-26 13:12:21Z robertas 

 Adding full bibliography for 7219688--7219700.cif.
;
_cod_original_cell_volume 7236.1(4)
_cod_database_code 7219696
_chemical_oxdiff_formula C30H30O6N2Er2
_reflns_odcompleteness_completeness 99.93
_reflns_odcompleteness_iscentric 1
_reflns_odcompleteness_theta 63.60

loop_
_space_group_symop_id
_space_group_symop_operation_xyz
1 'x, y, z'
2 '-x, y+1/2, -z+1/2'
3 '-x, -y, -z'
4 'x, -y-1/2, z-1/2'

loop_
_atom_site_label
_atom_site_type_symbol
_atom_site_fract_x
_atom_site_fract_y
_atom_site_fract_z
_atom_site_U_iso_or_equiv
_atom_site_adp_type
_atom_site_occupancy
_atom_site_symmetry_multiplicity
_atom_site_calc_flag
_atom_site_refinement_flags
_atom_site_disorder_assembly
_atom_site_disorder_group
Er1 Er 0.326798(14) 0.671500(7) 0.672233(12) 0.02249(7) Uani 1 1 d . . .
Er2 Er 0.186811(14) 0.744310(7) 0.820161(12) 0.02095(7) Uani 1 1 d . . .
O1 O 0.3363(2) 0.60200(9) 0.60851(17) 0.0368(7) Uani 1 1 d . . .
O2 O 0.4391(2) 0.60664(9) 0.72339(17) 0.0367(7) Uani 1 1 d . . .
O3 O 0.5498(2) 0.53959(9) 0.78423(17) 0.0383(7) Uani 1 1 d . . .
H3 H 0.5252 0.5652 0.7803 0.057 Uiso 1 1 calc R . .
O4 O 0.6752(2) 0.24889(9) 0.83708(17) 0.0354(6) Uani 1 1 d . . .
O5 O 0.7391(2) 0.28563(9) 0.75643(16) 0.0338(6) Uani 1 1 d . . .
O6 O 0.7477(2) 0.37457(9) 0.7742(2) 0.0433(8) Uani 1 1 d . . .
H6 H 0.7654 0.3496 0.7629 0.065 Uiso 1 1 calc R . .
O7 O 0.15677(19) 0.68291(11) 0.62296(18) 0.0405(7) Uani 1 1 d . . .
O8 O 0.09400(19) 0.72400(10) 0.69943(16) 0.0361(7) Uani 1 1 d . . .
O9 O -0.0913(2) 0.74202(13) 0.66462(18) 0.0494(9) Uani 1 1 d . . .
H9 H -0.0332 0.7404 0.6915 0.074 Uiso 1 1 calc R . .
O10 O 0.3877(2) 0.69586(10) 0.79298(17) 0.0413(7) Uani 1 1 d . . .
O11 O 0.35712(19) 0.73989(10) 0.88118(18) 0.0383(7) Uani 1 1 d . . .
O12 O 0.51046(19) 0.77093(10) 0.98784(18) 0.0368(7) Uani 1 1 d . . .
H12 H 0.4531 0.7705 0.9596 0.055 Uiso 1 1 calc R . .
O13 O 0.1924(2) 0.66612(9) 0.82076(17) 0.0368(7) Uani 1 1 d . . .
O14 O 0.2494(2) 0.62565(9) 0.74089(18) 0.0371(7) Uani 1 1 d . . .
O15 O 0.2279(3) 0.53909(11) 0.7331(3) 0.0569(10) Uani 1 1 d . . .
H15 H 0.2540 0.5637 0.7296 0.085 Uiso 1 1 calc R . .
O16 O 0.2019(2) 0.81569(9) 0.88716(16) 0.0358(6) Uani 1 1 d . . .
O17 O 0.0878(2) 0.81349(9) 0.77711(16) 0.0331(6) Uani 1 1 d . . .
O18 O -0.0429(2) 0.87654(9) 0.73571(17) 0.0390(7) Uani 1 1 d . . .
H18 H -0.0115 0.8536 0.7317 0.058 Uiso 1 1 calc R . .
O19 O 0.4863(2) 0.68816(11) 0.6559(2) 0.0467(8) Uani 1 1 d . . .
H19A H 0.5268 0.6662 0.6737 0.070 Uiso 1 1 d R . .
H19B H 0.4806 0.6915 0.6085 0.070 Uiso 1 1 d R . .
O20 O 0.3044(2) 0.69363(10) 0.54133(16) 0.0370(6) Uani 1 1 d . . .
H20A H 0.2633 0.6754 0.5112 0.055 Uiso 1 1 d R . .
H20B H 0.2811 0.7209 0.5340 0.055 Uiso 1 1 d R . .
O21 O 0.2130(2) 0.72454(10) 0.95397(17) 0.0412(7) Uani 1 1 d . . .
H21A H 0.1557 0.7283 0.9706 0.062 Uiso 1 1 d R . .
H21B H 0.2323 0.6938 0.9652 0.062 Uiso 1 1 d R . .
O22 O 0.0325(2) 0.73281(12) 0.8399(2) 0.0464(8) Uani 1 1 d . . .
O23 O 0.6671(3) 0.64783(17) 0.6946(3) 0.0789(13) Uani 1 1 d . . .
O24 O 0.2863(6) 0.6395(3) 1.0032(5) 0.149(3) Uiso 1 1 d . . .
O25 O 0.0775(11) 0.7061(5) 1.0310(9) 0.153(4) Uiso 0.566(9) 1 d P A 1
O25A O 0.1190(14) 0.6423(7) 1.0549(11) 0.153(4) Uiso 0.434(9) 1 d P A 2
N1 N -0.1301(3) 0.72824(15) 0.8343(2) 0.0474(10) Uani 1 1 d . . .
N2 N 0.7693(3) 0.58861(17) 0.6926(3) 0.0638(13) Uani 1 1 d . . .
N3 N 0.3573(5) 0.5762(2) 0.9763(4) 0.0843(17) Uiso 1 1 d . . .
C1 C 0.4052(3) 0.58479(13) 0.6616(2) 0.0298(8) Uani 1 1 d . . .
C2 C 0.4477(3) 0.53898(13) 0.6531(2) 0.0309(8) Uani 1 1 d . . .
C3 C 0.4169(3) 0.51638(14) 0.5859(3) 0.0358(9) Uani 1 1 d . . .
H3A H 0.3688 0.5298 0.5457 0.043 Uiso 1 1 calc R . .
C4 C 0.4550(3) 0.47336(14) 0.5747(3) 0.0363(9) Uani 1 1 d . . .
C5 C 0.4210(4) 0.44978(17) 0.5050(3) 0.0497(12) Uani 1 1 d . . .
H5 H 0.3692 0.4619 0.4660 0.060 Uiso 1 1 calc R . .
C6 C 0.4632(4) 0.40938(18) 0.4943(3) 0.0544(13) Uani 1 1 d . . .
H6A H 0.4390 0.3937 0.4487 0.065 Uiso 1 1 calc R . .
C7 C 0.5433(4) 0.39161(15) 0.5522(3) 0.0510(12) Uani 1 1 d . . .
H7 H 0.5733 0.3646 0.5440 0.061 Uiso 1 1 calc R . .
C8 C 0.5778(4) 0.41323(14) 0.6202(3) 0.0409(10) Uani 1 1 d . . .
H8 H 0.6319 0.4011 0.6574 0.049 Uiso 1 1 calc R . .
C9 C 0.5324(3) 0.45415(13) 0.6355(3) 0.0321(9) Uani 1 1 d . . .
C10 C 0.5623(3) 0.47650(12) 0.7073(2) 0.0307(8) Uani 1 1 d . . .
C11 C 0.5208(3) 0.51825(12) 0.7149(2) 0.0289(8) Uani 1 1 d . . .
C12 C 0.6386(3) 0.45458(13) 0.7751(3) 0.0332(9) Uani 1 1 d . . .
H12A H 0.7010 0.4509 0.7631 0.040 Uiso 1 1 calc R . .
H12B H 0.6508 0.4750 0.8183 0.040 Uiso 1 1 calc R . .
C13 C 0.6064(3) 0.40847(13) 0.7976(2) 0.0303(8) Uani 1 1 d . . .
C14 C 0.5191(3) 0.40381(14) 0.8212(2) 0.0324(8) Uani 1 1 d . . .
C15 C 0.4595(3) 0.44156(15) 0.8291(3) 0.0388(10) Uani 1 1 d . . .
H15A H 0.4785 0.4708 0.8196 0.047 Uiso 1 1 calc R . .
C16 C 0.3754(4) 0.43573(17) 0.8503(3) 0.0507(12) Uani 1 1 d . . .
H16 H 0.3377 0.4611 0.8548 0.061 Uiso 1 1 calc R . .
C17 C 0.3439(4) 0.39235(19) 0.8654(3) 0.0573(14) Uani 1 1 d . . .
H17 H 0.2857 0.3889 0.8793 0.069 Uiso 1 1 calc R . .
C18 C 0.3998(4) 0.35537(18) 0.8596(3) 0.0531(13) Uani 1 1 d . . .
H18A H 0.3795 0.3265 0.8700 0.064 Uiso 1 1 calc R . .
C19 C 0.4881(3) 0.35988(15) 0.8381(3) 0.0361(9) Uani 1 1 d . . .
C20 C 0.5463(3) 0.32168(14) 0.8321(2) 0.0351(9) Uani 1 1 d . . .
H20 H 0.5263 0.2929 0.8430 0.042 Uiso 1 1 calc R . .
C21 C 0.6312(3) 0.32578(13) 0.8107(2) 0.0289(8) Uani 1 1 d . . .
C22 C 0.6615(3) 0.36989(13) 0.7938(2) 0.0301(8) Uani 1 1 d . . .
C23 C 0.6861(3) 0.28386(12) 0.8012(2) 0.0279(8) Uani 1 1 d . . .
C24 C 0.0852(3) 0.70128(13) 0.6394(2) 0.0303(8) Uani 1 1 d . . .
C25 C -0.0183(3) 0.69594(13) 0.5855(2) 0.0285(8) Uani 1 1 d . . .
C26 C -0.0324(3) 0.67022(13) 0.5215(2) 0.0308(8) Uani 1 1 d . . .
H26 H 0.0226 0.6575 0.5107 0.037 Uiso 1 1 calc R . .
C27 C -0.1288(3) 0.66243(14) 0.4711(2) 0.0298(8) Uani 1 1 d . . .
C28 C -0.1438(3) 0.63385(16) 0.4075(2) 0.0390(10) Uani 1 1 d . . .
H28 H -0.0888 0.6211 0.3966 0.047 Uiso 1 1 calc R . .
C29 C -0.2376(4) 0.62430(17) 0.3613(3) 0.0468(11) Uani 1 1 d . . .
H29 H -0.2463 0.6056 0.3190 0.056 Uiso 1 1 calc R . .
C30 C -0.3203(3) 0.64303(16) 0.3785(3) 0.0429(11) Uani 1 1 d . . .
H30 H -0.3842 0.6362 0.3477 0.051 Uiso 1 1 calc R . .
C31 C -0.3092(3) 0.67099(14) 0.4393(2) 0.0336(9) Uani 1 1 d . . .
H31 H -0.3655 0.6828 0.4494 0.040 Uiso 1 1 calc R . .
C32 C -0.2130(3) 0.68248(13) 0.4875(2) 0.0279(8) Uani 1 1 d . . .
C33 C -0.1986(3) 0.71156(13) 0.5518(2) 0.0274(8) Uani 1 1 d . . .
C34 C -0.1025(3) 0.71693(14) 0.6008(2) 0.0315(8) Uani 1 1 d . . .
C35 C -0.2865(3) 0.73460(15) 0.5701(2) 0.0305(8) Uani 1 1 d . . .
H35A H -0.3344 0.7114 0.5734 0.037 Uiso 1 1 calc R . .
H35B H -0.2626 0.7492 0.6194 0.037 Uiso 1 1 calc R . .
C36 C 0.6611(3) 0.72988(13) 1.0116(2) 0.0266(8) Uani 1 1 d . . .
C37 C 0.7104(3) 0.68893(14) 1.0013(2) 0.0299(8) Uani 1 1 d . . .
C38 C 0.8061(3) 0.67671(17) 1.0501(3) 0.0421(11) Uani 1 1 d . . .
H38 H 0.8409 0.6972 1.0869 0.051 Uiso 1 1 calc R . .
C39 C 0.8470(4) 0.63569(19) 1.0436(3) 0.0557(14) Uani 1 1 d . . .
H39 H 0.9090 0.6283 1.0770 0.067 Uiso 1 1 calc R . .
C40 C 0.7991(4) 0.60449(19) 0.9887(4) 0.0633(16) Uani 1 1 d . . .
H40 H 0.8280 0.5762 0.9863 0.076 Uiso 1 1 calc R . .
C41 C 0.7079(4) 0.61525(18) 0.9371(3) 0.0524(12) Uani 1 1 d . . .
H41 H 0.6769 0.5948 0.8989 0.063 Uiso 1 1 calc R . .
C42 C 0.6624(3) 0.65776(14) 0.9433(3) 0.0348(9) Uani 1 1 d . . .
C43 C 0.5684(3) 0.66895(14) 0.8946(2) 0.0344(9) Uani 1 1 d . . .
H43 H 0.5401 0.6506 0.8526 0.041 Uiso 1 1 calc R . .
C44 C 0.5171(3) 0.70619(13) 0.9073(2) 0.0281(8) Uani 1 1 d . . .
C45 C 0.5629(3) 0.73585(13) 0.9698(2) 0.0263(8) Uani 1 1 d . . .
C46 C 0.4144(3) 0.71449(13) 0.8563(2) 0.0299(8) Uani 1 1 d . . .
C47 C 0.2010(3) 0.62960(12) 0.7886(2) 0.0288(8) Uani 1 1 d . B .
C48 C 0.1521(3) 0.58737(13) 0.8067(2) 0.0283(8) Uani 1 1 d . . .
C49 C 0.102(2) 0.5916(19) 0.855(3) 0.036(5) Uani 0.501(5) 1 d P B 1
H49 H 0.0968 0.6198 0.8763 0.044 Uiso 0.501(5) 1 calc PR B 1
C49A C 0.075(2) 0.590(2) 0.845(3) 0.036(5) Uani 0.499(5) 1 d P B 2
H49A H 0.0642 0.6176 0.8650 0.044 Uiso 0.499(5) 1 calc PR B 2
C50 C 0.0531(9) 0.5519(6) 0.8745(9) 0.031(2) Uani 0.501(5) 1 d P B 1
C50A C 0.0181(9) 0.5533(6) 0.8527(9) 0.031(2) Uani 0.499(5) 1 d P B 2
C51 C -0.0007(9) 0.5528(4) 0.9299(7) 0.053(2) Uani 0.501(5) 1 d P B 1
H51 H -0.0034 0.5799 0.9557 0.063 Uiso 0.501(5) 1 calc PR B 1
C51A C -0.0603(9) 0.5577(4) 0.8865(7) 0.053(2) Uani 0.499(5) 1 d P B 2
H51A H -0.0735 0.5861 0.9040 0.063 Uiso 0.499(5) 1 calc PR B 2
C52 C -0.0481(9) 0.5151(4) 0.9455(7) 0.059(2) Uani 0.501(5) 1 d P B 1
H52 H -0.0832 0.5165 0.9811 0.071 Uiso 0.501(5) 1 calc PR B 1
C52A C -0.1159(9) 0.5216(4) 0.8935(7) 0.059(2) Uani 0.499(5) 1 d P B 2
H52A H -0.1691 0.5256 0.9133 0.071 Uiso 0.499(5) 1 calc PR B 2
C53 C -0.0434(9) 0.4740(4) 0.9074(7) 0.049(2) Uani 0.501(5) 1 d P B 1
H53 H -0.0755 0.4481 0.9178 0.059 Uiso 0.501(5) 1 calc PR B 1
C53A C -0.0944(9) 0.4777(4) 0.8710(7) 0.049(2) Uani 0.499(5) 1 d P B 2
H53A H -0.1320 0.4529 0.8784 0.059 Uiso 0.499(5) 1 calc PR B 2
C54 C 0.0081(18) 0.4721(14) 0.8552(19) 0.035(4) Uani 0.501(5) 1 d P B 1
H54 H 0.0159 0.4439 0.8344 0.042 Uiso 0.501(5) 1 calc PR B 1
C54A C -0.0202(17) 0.4707(14) 0.8389(19) 0.035(4) Uani 0.499(5) 1 d P B 2
H54A H -0.0114 0.4420 0.8206 0.042 Uiso 0.499(5) 1 calc PR B 2
C55 C 0.0484(3) 0.50938(14) 0.8326(3) 0.0377(9) Uani 1 1 d . . .
C56 C 0.1118(3) 0.50614(13) 0.7860(2) 0.0299(8) Uani 1 1 d . B .
C57 C 0.1656(3) 0.54409(13) 0.7755(2) 0.0311(8) Uani 1 1 d . B .
C58 C 0.1207(3) 0.46169(13) 0.7459(3) 0.0337(9) Uani 1 1 d . . .
H58A H 0.1468 0.4385 0.7842 0.040 Uiso 1 1 calc R B .
H58B H 0.1692 0.4660 0.7183 0.040 Uiso 1 1 calc R . .
C59 C -0.0247(3) 0.94366(12) 0.8093(2) 0.0291(8) Uani 1 1 d . . .
C60 C 0.0290(3) 0.96908(13) 0.8745(2) 0.0329(9) Uani 1 1 d . . .
C61 C 0.0022(4) 1.01379(14) 0.8907(3) 0.0395(10) Uani 1 1 d . . .
H61 H -0.0542 1.0274 0.8580 0.047 Uiso 1 1 calc R . .
C62 C 0.0571(4) 1.03738(15) 0.9531(3) 0.0504(12) Uani 1 1 d . . .
H62 H 0.0391 1.0671 0.9610 0.060 Uiso 1 1 calc R . .
C63 C 0.1402(4) 1.01735(17) 1.0054(3) 0.0512(12) Uani 1 1 d . . .
H63 H 0.1778 1.0337 1.0474 0.061 Uiso 1 1 calc R . .
C64 C 0.1647(3) 0.97371(16) 0.9937(3) 0.0455(11) Uani 1 1 d . . .
H64 H 0.2170 0.9596 1.0299 0.055 Uiso 1 1 calc R . .
C65 C 0.1131(3) 0.94916(14) 0.9282(3) 0.0352(9) Uani 1 1 d . . .
C66 C 0.1439(3) 0.90527(13) 0.9143(2) 0.0327(8) Uani 1 1 d . . .
H66 H 0.1992 0.8924 0.9492 0.039 Uiso 1 1 calc R . .
C67 C 0.0950(3) 0.88101(12) 0.8511(2) 0.0274(8) Uani 1 1 d . . .
C68 C 0.0087(3) 0.90052(13) 0.7979(2) 0.0283(8) Uani 1 1 d . . .
C69 C 0.1303(3) 0.83491(13) 0.8384(2) 0.0282(8) Uani 1 1 d . . .
C70 C -0.0521(3) 0.74952(17) 0.8283(3) 0.0447(11) Uani 1 1 d . . .
H70 H -0.0599 0.7801 0.8140 0.054 Uiso 1 1 calc R . .
C71 C -0.2278(4) 0.7490(2) 0.8156(4) 0.0762(19) Uani 1 1 d . . .
H71A H -0.2498 0.7503 0.8602 0.114 Uiso 1 1 calc R . .
H71B H -0.2740 0.7312 0.7773 0.114 Uiso 1 1 calc R . .
H71C H -0.2245 0.7794 0.7968 0.114 Uiso 1 1 calc R . .
C72 C -0.1242(5) 0.6809(3) 0.8557(6) 0.102(3) Uani 1 1 d . . .
H72A H -0.0715 0.6664 0.8408 0.153 Uiso 1 1 calc R . .
H72B H -0.1864 0.6661 0.8310 0.153 Uiso 1 1 calc R . .
H72C H -0.1108 0.6785 0.9098 0.153 Uiso 1 1 calc R . .
C73 C 0.6921(4) 0.6080(2) 0.7058(4) 0.0648(16) Uani 1 1 d . . .
H73 H 0.6521 0.5895 0.7257 0.078 Uiso 1 1 calc R . .
C74 C 0.8373(8) 0.6145(3) 0.6637(7) 0.145(5) Uani 1 1 d . . .
H74A H 0.8192 0.6113 0.6094 0.218 Uiso 1 1 calc R . .
H74B H 0.9039 0.6033 0.6857 0.218 Uiso 1 1 calc R . .
H74C H 0.8341 0.6461 0.6766 0.218 Uiso 1 1 calc R . .
C75 C 0.7908(6) 0.5405(3) 0.7032(7) 0.119(4) Uani 1 1 d . . .
H75A H 0.7605 0.5285 0.7396 0.178 Uiso 1 1 calc R . .
H75B H 0.8617 0.5360 0.7213 0.178 Uiso 1 1 calc R . .
H75C H 0.7646 0.5249 0.6556 0.178 Uiso 1 1 calc R . .
C76 C 0.3502(9) 0.6253(4) 0.9809(6) 0.127(3) Uiso 1 1 d . . .
H76 H 0.3944 0.6446 0.9668 0.152 Uiso 1 1 calc R . .
C77 C 0.3040(7) 0.5411(3) 0.9986(5) 0.106(3) Uiso 1 1 d . . .
H77A H 0.2591 0.5540 1.0236 0.159 Uiso 1 1 calc R . .
H77B H 0.3498 0.5210 1.0328 0.159 Uiso 1 1 calc R . .
H77C H 0.2667 0.5244 0.9546 0.159 Uiso 1 1 calc R . .
C78 C 0.4320(9) 0.5642(4) 0.9423(7) 0.142(4) Uiso 1 1 d . . .
H78A H 0.4024 0.5603 0.8887 0.213 Uiso 1 1 calc R . .
H78B H 0.4629 0.5361 0.9641 0.213 Uiso 1 1 calc R . .
H78C H 0.4814 0.5878 0.9513 0.213 Uiso 1 1 calc R . .

loop_
_atom_site_aniso_label
_atom_site_aniso_U_11
_atom_site_aniso_U_22
_atom_site_aniso_U_33
_atom_site_aniso_U_23
_atom_site_aniso_U_13
_atom_site_aniso_U_12
Er1 0.01805(11) 0.01452(11) 0.03187(12) -0.00243(8) 0.00266(8) 0.00200(7)
Er2 0.01773(11) 0.01465(11) 0.02790(12) -0.00285(8) 0.00270(8) 0.00161(7)
O1 0.0335(14) 0.0261(14) 0.0451(16) -0.0017(12) 0.0027(13) 0.0095(12)
O2 0.0378(15) 0.0213(13) 0.0455(17) -0.0057(12) 0.0037(13) 0.0106(11)
O3 0.0494(17) 0.0191(13) 0.0436(16) -0.0009(12) 0.0093(13) 0.0109(12)
O4 0.0459(17) 0.0188(13) 0.0412(16) 0.0038(12) 0.0125(13) 0.0001(11)
O5 0.0350(14) 0.0243(14) 0.0461(17) -0.0008(12) 0.0181(13) 0.0038(11)
O6 0.0374(15) 0.0204(14) 0.083(2) 0.0102(15) 0.0343(16) 0.0066(12)
O7 0.0192(13) 0.0432(17) 0.0541(18) -0.0050(14) 0.0027(12) 0.0040(12)
O8 0.0242(13) 0.0409(16) 0.0348(15) -0.0065(13) -0.0044(11) 0.0010(12)
O9 0.0266(14) 0.076(2) 0.0356(16) -0.0238(16) -0.0071(12) 0.0177(15)
O10 0.0454(17) 0.0322(15) 0.0345(16) -0.0058(13) -0.0065(13) -0.0065(13)
O11 0.0197(13) 0.0393(16) 0.0463(17) -0.0040(13) -0.0053(12) 0.0015(12)
O12 0.0191(12) 0.0339(15) 0.0504(18) -0.0139(13) -0.0006(12) 0.0028(11)
O13 0.0476(16) 0.0161(13) 0.0453(17) -0.0049(12) 0.0114(14) 0.0001(12)
O14 0.0434(16) 0.0227(14) 0.0501(17) -0.0051(12) 0.0213(14) -0.0073(12)
O15 0.059(2) 0.0238(15) 0.109(3) -0.0222(18) 0.057(2) -0.0162(15)
O16 0.0410(15) 0.0232(14) 0.0378(15) -0.0012(12) 0.0033(12) 0.0112(12)
O17 0.0352(14) 0.0230(13) 0.0375(15) -0.0060(12) 0.0050(12) 0.0090(11)
O18 0.0444(16) 0.0213(14) 0.0441(17) -0.0037(12) 0.0017(13) 0.0108(12)
O19 0.0284(14) 0.0434(18) 0.067(2) 0.0098(16) 0.0125(14) 0.0058(13)
O20 0.0464(16) 0.0284(14) 0.0341(15) -0.0002(12) 0.0085(13) 0.0045(12)
O21 0.0514(18) 0.0308(15) 0.0407(16) -0.0010(13) 0.0124(14) 0.0002(13)
O22 0.0320(15) 0.054(2) 0.058(2) 0.0091(16) 0.0210(14) 0.0028(14)
O23 0.048(2) 0.078(3) 0.107(4) 0.002(3) 0.018(2) 0.021(2)
N1 0.0345(19) 0.058(3) 0.054(2) -0.004(2) 0.0196(17) -0.0043(18)
N2 0.045(2) 0.057(3) 0.093(4) 0.022(3) 0.025(2) 0.010(2)
C1 0.0272(18) 0.0193(18) 0.044(2) -0.0017(17) 0.0122(17) 0.0024(15)
C2 0.0284(18) 0.0188(18) 0.047(2) -0.0014(17) 0.0133(17) 0.0028(15)
C3 0.034(2) 0.026(2) 0.044(2) -0.0023(18) 0.0071(18) 0.0061(17)
C4 0.039(2) 0.025(2) 0.047(2) -0.0044(18) 0.0160(19) 0.0015(17)
C5 0.054(3) 0.042(3) 0.051(3) -0.010(2) 0.012(2) 0.001(2)
C6 0.074(3) 0.041(3) 0.053(3) -0.018(2) 0.026(3) -0.004(3)
C7 0.069(3) 0.024(2) 0.070(3) -0.008(2) 0.036(3) 0.004(2)
C8 0.054(3) 0.022(2) 0.054(3) 0.0001(19) 0.028(2) 0.0082(19)
C9 0.034(2) 0.0165(17) 0.051(2) 0.0017(17) 0.0215(18) 0.0010(15)
C10 0.0290(18) 0.0173(17) 0.048(2) 0.0032(16) 0.0153(17) 0.0009(15)
C11 0.0308(19) 0.0171(17) 0.040(2) -0.0021(16) 0.0125(16) -0.0009(15)
C12 0.0307(19) 0.0200(18) 0.051(2) 0.0053(17) 0.0144(18) 0.0037(15)
C13 0.0311(19) 0.0203(18) 0.041(2) 0.0019(16) 0.0125(17) 0.0039(15)
C14 0.034(2) 0.0261(19) 0.038(2) 0.0036(16) 0.0126(17) 0.0057(16)
C15 0.040(2) 0.029(2) 0.053(3) 0.0067(19) 0.022(2) 0.0094(18)
C16 0.044(3) 0.045(3) 0.072(3) 0.007(2) 0.030(2) 0.018(2)
C17 0.048(3) 0.055(3) 0.086(4) 0.013(3) 0.048(3) 0.010(2)
C18 0.053(3) 0.042(3) 0.077(4) 0.018(3) 0.039(3) 0.005(2)
C19 0.036(2) 0.031(2) 0.045(2) 0.0071(18) 0.0183(19) 0.0053(17)
C20 0.041(2) 0.0236(19) 0.044(2) 0.0097(17) 0.0171(19) 0.0014(17)
C21 0.0338(19) 0.0195(18) 0.035(2) 0.0034(15) 0.0128(16) 0.0007(15)
C22 0.0280(18) 0.0221(19) 0.044(2) 0.0019(16) 0.0156(17) 0.0030(15)
C23 0.0285(18) 0.0177(18) 0.034(2) -0.0018(15) 0.0036(16) -0.0007(14)
C24 0.0198(17) 0.0265(19) 0.039(2) 0.0023(17) 0.0004(16) 0.0028(15)
C25 0.0195(17) 0.030(2) 0.032(2) -0.0003(16) 0.0011(15) 0.0020(15)
C26 0.0224(17) 0.032(2) 0.038(2) -0.0020(17) 0.0080(16) 0.0055(15)
C27 0.0246(18) 0.032(2) 0.031(2) -0.0013(16) 0.0056(15) 0.0025(15)
C28 0.036(2) 0.041(2) 0.039(2) -0.0090(19) 0.0098(18) 0.0056(18)
C29 0.052(3) 0.045(3) 0.037(2) -0.015(2) 0.003(2) -0.001(2)
C30 0.035(2) 0.041(2) 0.043(2) -0.007(2) -0.0041(19) -0.0044(19)
C31 0.0265(19) 0.034(2) 0.036(2) -0.0020(17) 0.0023(16) -0.0007(16)
C32 0.0240(17) 0.0283(19) 0.0290(19) 0.0038(16) 0.0041(15) 0.0027(15)
C33 0.0183(16) 0.032(2) 0.0291(19) -0.0001(16) 0.0023(14) 0.0047(15)
C34 0.0249(18) 0.037(2) 0.0283(19) -0.0035(16) 0.0005(15) 0.0069(16)
C35 0.0191(17) 0.043(2) 0.0258(19) -0.0022(17) 0.0014(14) 0.0054(16)
C36 0.0181(16) 0.0289(19) 0.0309(19) 0.0057(16) 0.0044(14) -0.0024(14)
C37 0.0202(17) 0.034(2) 0.036(2) 0.0092(17) 0.0092(15) 0.0022(15)
C38 0.0218(18) 0.051(3) 0.052(3) 0.015(2) 0.0083(18) 0.0036(18)
C39 0.033(2) 0.058(3) 0.076(4) 0.026(3) 0.017(2) 0.018(2)
C40 0.049(3) 0.047(3) 0.104(5) 0.019(3) 0.038(3) 0.024(3)
C41 0.052(3) 0.040(3) 0.073(3) -0.002(2) 0.030(3) 0.011(2)
C42 0.0298(19) 0.031(2) 0.047(2) 0.0048(18) 0.0160(18) 0.0075(17)
C43 0.034(2) 0.031(2) 0.037(2) -0.0039(17) 0.0092(17) -0.0015(17)
C44 0.0205(17) 0.0268(19) 0.036(2) -0.0022(16) 0.0059(15) -0.0023(14)
C45 0.0211(17) 0.0240(18) 0.0320(19) 0.0006(15) 0.0050(15) -0.0033(14)
C46 0.0266(18) 0.0225(18) 0.035(2) 0.0019(16) -0.0001(16) -0.0047(15)
C47 0.0291(18) 0.0152(17) 0.037(2) -0.0008(15) 0.0012(16) -0.0006(14)
C48 0.0323(19) 0.0194(18) 0.0322(19) -0.0029(15) 0.0077(15) 0.0000(15)
C49 0.039(15) 0.019(4) 0.057(12) -0.015(6) 0.024(13) -0.013(12)
C49A 0.039(15) 0.019(4) 0.057(12) -0.015(6) 0.024(13) -0.013(12)
C50 0.023(7) 0.029(3) 0.042(8) -0.005(5) 0.011(5) -0.003(6)
C50A 0.023(7) 0.029(3) 0.042(8) -0.005(5) 0.011(5) -0.003(6)
C51 0.066(6) 0.043(4) 0.064(6) -0.012(4) 0.042(4) -0.003(4)
C51A 0.066(6) 0.043(4) 0.064(6) -0.012(4) 0.042(4) -0.003(4)
C52 0.067(5) 0.047(4) 0.084(6) 0.003(4) 0.054(4) 0.002(4)
C52A 0.067(5) 0.047(4) 0.084(6) 0.003(4) 0.054(4) 0.002(4)
C53 0.054(6) 0.039(3) 0.063(7) 0.001(5) 0.031(4) -0.008(5)
C53A 0.054(6) 0.039(3) 0.063(7) 0.001(5) 0.031(4) -0.008(5)
C54 0.037(12) 0.027(3) 0.042(13) -0.004(7) 0.012(9) -0.012(9)
C54A 0.037(12) 0.027(3) 0.042(13) -0.004(7) 0.012(9) -0.012(9)
C55 0.052(2) 0.022(2) 0.044(2) -0.0024(18) 0.022(2) -0.0046(18)
C56 0.0277(18) 0.0190(18) 0.043(2) -0.0030(16) 0.0102(16) -0.0020(15)
C57 0.0261(18) 0.0238(19) 0.044(2) -0.0032(17) 0.0116(17) -0.0027(15)
C58 0.033(2) 0.0175(18) 0.054(3) -0.0074(17) 0.0168(18) -0.0058(15)
C59 0.0324(19) 0.0176(17) 0.041(2) 0.0060(16) 0.0165(17) 0.0043(15)
C60 0.041(2) 0.0189(18) 0.044(2) 0.0007(17) 0.0206(18) 0.0024(16)
C61 0.054(3) 0.024(2) 0.044(2) -0.0002(18) 0.021(2) 0.0074(19)
C62 0.071(3) 0.021(2) 0.067(3) -0.006(2) 0.031(3) 0.002(2)
C63 0.057(3) 0.038(3) 0.061(3) -0.020(2) 0.020(2) -0.010(2)
C64 0.041(2) 0.040(3) 0.054(3) -0.012(2) 0.011(2) -0.001(2)
C65 0.040(2) 0.0222(19) 0.047(2) -0.0011(17) 0.0177(19) 0.0018(17)
C66 0.034(2) 0.0239(19) 0.040(2) -0.0005(17) 0.0105(17) 0.0055(16)
C67 0.0322(19) 0.0167(17) 0.036(2) 0.0029(15) 0.0148(16) 0.0056(15)
C68 0.0314(19) 0.0199(18) 0.036(2) 0.0025(15) 0.0131(16) 0.0040(15)
C69 0.0289(18) 0.0215(18) 0.036(2) 0.0037(16) 0.0118(16) 0.0072(15)
C70 0.037(2) 0.046(3) 0.055(3) -0.003(2) 0.020(2) 0.001(2)
C71 0.036(3) 0.093(5) 0.104(5) -0.021(4) 0.027(3) -0.002(3)
C72 0.069(4) 0.079(5) 0.165(9) 0.028(6) 0.044(5) -0.014(4)
C73 0.040(3) 0.074(4) 0.080(4) 0.006(3) 0.016(3) -0.009(3)
C74 0.161(9) 0.094(6) 0.243(13) 0.069(8) 0.157(10) 0.048(6)
C75 0.076(5) 0.066(5) 0.215(11) 0.037(6) 0.045(6) 0.007(4)

loop_
_atom_type_symbol
_atom_type_description
_atom_type_scat_dispersion_real
_atom_type_scat_dispersion_imag
_atom_type_scat_source
C C 0.0181 0.0091 'International Tables Vol C Tables 4.2.6.8 and 6.1.1.4'
H H 0.0000 0.0000 'International Tables Vol C Tables 4.2.6.8 and 6.1.1.4'
Er Er -9.4367 3.9380 'International Tables Vol C Tables 4.2.6.8 and 6.1.1.4'
N N 0.0311 0.0180 'International Tables Vol C Tables 4.2.6.8 and 6.1.1.4'
O O 0.0492 0.0322 'International Tables Vol C Tables 4.2.6.8 and 6.1.1.4'

loop_
_geom_angle_atom_site_label_1
_geom_angle_atom_site_label_2
_geom_angle_atom_site_label_3
_geom_angle
_geom_angle_site_symmetry_1
_geom_angle_site_symmetry_3
O1 Er1 O2 53.59(9) . .
O1 Er1 O19 85.57(11) . .
O1 Er1 O20 75.39(10) . .
O1 Er1 C1 26.62(11) . .
O2 Er1 C1 26.99(10) . .
O4 Er1 O1 145.05(11) 2_656 .
O4 Er1 O2 142.03(10) 2_656 .
O4 Er1 O7 80.66(11) 2_656 .
O4 Er1 O14 128.39(11) 2_656 .
O4 Er1 O19 77.19(11) 2_656 .
O4 Er1 O20 70.32(10) 2_656 .
O4 Er1 C1 153.75(11) 2_656 .
O7 Er1 O1 97.54(10) . .
O7 Er1 O2 136.76(11) . .
O7 Er1 O14 72.80(11) . .
O7 Er1 O19 144.59(12) . .
O7 Er1 O20 75.78(11) . .
O7 Er1 C1 118.99(11) . .
O10 Er1 O1 134.45(10) . .
O10 Er1 O2 81.56(10) . .
O10 Er1 O4 75.58(11) . 2_656
O10 Er1 O7 112.94(12) . .
O10 Er1 O14 75.40(11) . .
O10 Er1 O19 87.84(12) . .
O10 Er1 O20 142.89(11) . .
O10 Er1 C1 108.33(11) . .
O14 Er1 O1 82.86(11) . .
O14 Er1 O2 72.21(11) . .
O14 Er1 O19 142.22(11) . .
O14 Er1 O20 138.72(10) . .
O14 Er1 C1 76.62(11) . .
O19 Er1 O2 71.99(11) . .
O19 Er1 O20 70.92(11) . .
O19 Er1 C1 77.04(11) . .
O20 Er1 O2 117.79(10) . .
O20 Er1 C1 96.42(11) . .
O5 Er2 O11 75.13(11) 2_656 .
O5 Er2 O16 82.56(10) 2_656 .
O5 Er2 O17 71.62(10) 2_656 .
O5 Er2 O21 140.51(10) 2_656 .
O5 Er2 C69 76.87(10) 2_656 .
O8 Er2 O5 76.99(11) . 2_656
O8 Er2 O11 131.43(11) . .
O8 Er2 O16 131.31(10) . .
O8 Er2 O17 78.22(10) . .
O8 Er2 O21 141.77(11) . .
O8 Er2 O22 79.92(12) . .
O8 Er2 C69 105.05(11) . .
O11 Er2 O16 82.97(10) . .
O11 Er2 O17 127.27(10) . .
O11 Er2 O21 70.84(11) . .
O11 Er2 C69 106.25(11) . .
O13 Er2 O5 120.21(11) . 2_656
O13 Er2 O8 75.81(11) . .
O13 Er2 O11 85.02(10) . .
O13 Er2 O16 150.31(10) . .
O13 Er2 O17 147.43(10) . .
O13 Er2 O21 76.36(10) . .
O13 Er2 O22 83.47(12) . .
O13 Er2 C69 162.02(11) . .
O16 Er2 O17 53.37(9) . .
O16 Er2 O21 74.06(10) . .
O16 Er2 C69 26.57(10) . .
O17 Er2 C69 26.86(10) . .
O21 Er2 O17 115.05(10) . .
O21 Er2 C69 93.87(11) . .
O22 Er2 O5 140.75(11) . 2_656
O22 Er2 O11 142.05(12) . .
O22 Er2 O16 89.51(12) . .
O22 Er2 O17 72.87(11) . .
O22 Er2 O21 71.33(11) . .
O22 Er2 C69 79.08(12) . .
C1 O1 Er1 95.8(2) . .
C1 O2 Er1 91.0(2) . .
C23 O4 Er1 141.0(3) . 2_646
C23 O5 Er2 146.0(2) . 2_646
C24 O7 Er1 140.8(3) . .
C24 O8 Er2 149.7(2) . .
C46 O10 Er1 171.7(3) . .
C46 O11 Er2 121.7(2) . .
C47 O13 Er2 149.8(3) . .
C47 O14 Er1 139.3(2) . .
C69 O16 Er2 95.2(2) . .
C69 O17 Er2 92.8(2) . .
C70 O22 Er2 143.4(3) . .
C70 N1 C71 122.9(5) . .
C70 N1 C72 120.5(5) . .
C72 N1 C71 116.5(5) . .
C73 N2 C74 121.0(6) . .
C73 N2 C75 123.5(6) . .
C74 N2 C75 115.5(6) . .
C77 N3 C76 131.4(9) . .
C77 N3 C78 118.2(8) . .
C78 N3 C76 110.4(9) . .
O1 C1 Er1 57.56(19) . .
O1 C1 O2 119.5(3) . .
O1 C1 C2 121.1(4) . .
O2 C1 Er1 62.00(18) . .
O2 C1 C2 119.4(3) . .
C2 C1 Er1 177.8(3) . .
C3 C2 C1 120.2(4) . .
C3 C2 C11 118.8(3) . .
C11 C2 C1 121.0(4) . .
C2 C3 C4 122.5(4) . .
C3 C4 C5 122.0(4) . .
C3 C4 C9 118.2(4) . .
C5 C4 C9 119.7(4) . .
C6 C5 C4 120.8(5) . .
C5 C6 C7 119.8(5) . .
C8 C7 C6 121.1(4) . .
C7 C8 C9 121.0(4) . .
C8 C9 C4 117.4(4) . .
C8 C9 C10 122.9(4) . .
C10 C9 C4 119.7(3) . .
C9 C10 C12 120.7(3) . .
C11 C10 C9 118.9(4) . .
C11 C10 C12 120.4(4) . .
O3 C11 C2 119.7(3) . .
O3 C11 C10 118.7(4) . .
C10 C11 C2 121.6(4) . .
C13 C12 C10 113.8(3) . .
C14 C13 C12 121.3(3) . .
C22 C13 C12 119.9(4) . .
C22 C13 C14 118.8(4) . .
C13 C14 C19 120.0(4) . .
C15 C14 C13 122.9(4) . .
C15 C14 C19 117.1(4) . .
C16 C15 C14 121.3(4) . .
C15 C16 C17 121.5(4) . .
C18 C17 C16 119.0(4) . .
C17 C18 C19 121.4(5) . .
C18 C19 C14 119.7(4) . .
C20 C19 C14 118.7(4) . .
C20 C19 C18 121.6(4) . .
C21 C20 C19 121.8(4) . .
C20 C21 C22 119.1(4) . .
C20 C21 C23 119.1(3) . .
C22 C21 C23 121.7(3) . .
O6 C22 C13 118.8(3) . .
O6 C22 C21 119.6(3) . .
C13 C22 C21 121.6(4) . .
O4 C23 O5 124.3(4) . .
O4 C23 C21 117.8(4) . .
O5 C23 C21 117.8(3) . .
O7 C24 O8 124.0(3) . .
O7 C24 C25 118.8(4) . .
O8 C24 C25 117.3(3) . .
C26 C25 C24 119.6(4) . .
C26 C25 C34 119.3(3) . .
C34 C25 C24 121.1(4) . .
C25 C26 C27 121.6(4) . .
C26 C27 C32 119.0(4) . .
C28 C27 C26 121.6(4) . .
C28 C27 C32 119.4(3) . .
C29 C28 C27 121.4(4) . .
C28 C29 C30 119.2(4) . .
C31 C30 C29 121.3(4) . .
C30 C31 C32 121.1(4) . .
C31 C32 C27 117.6(4) . .
C31 C32 C33 122.6(4) . .
C33 C32 C27 119.8(3) . .
C32 C33 C35 121.5(3) . .
C34 C33 C32 118.7(4) . .
C34 C33 C35 119.7(3) . .
O9 C34 C25 120.7(3) . .
O9 C34 C33 117.8(4) . .
C33 C34 C25 121.4(4) . .
C36 C35 C33 113.5(3) 4_475 .
C37 C36 C35 121.1(3) . 4_676
C45 C36 C35 120.3(3) . 4_676
C45 C36 C37 118.5(4) . .
C38 C37 C36 122.1(4) . .
C42 C37 C36 120.1(3) . .
C42 C37 C38 117.7(4) . .
C39 C38 C37 120.9(5) . .
C38 C39 C40 121.6(5) . .
C39 C40 C41 120.2(5) . .
C40 C41 C42 119.4(5) . .
C37 C42 C41 120.0(4) . .
C43 C42 C37 118.8(4) . .
C43 C42 C41 121.1(4) . .
C44 C43 C42 121.5(4) . .
C43 C44 C45 119.2(3) . .
C43 C44 C46 118.9(4) . .
C45 C44 C46 121.9(3) . .
O12 C45 C36 118.9(3) . .
O12 C45 C44 120.4(3) . .
C36 C45 C44 120.6(4) . .
O10 C46 O11 123.1(3) . .
O10 C46 C44 119.3(4) . .
O11 C46 C44 117.6(4) . .
O13 C47 O14 123.8(4) . .
O13 C47 C48 119.3(4) . .
O14 C47 C48 116.9(3) . .
C49 C48 C47 117(2) . .
C49 C48 C57 122(2) . .
C49A C48 C47 121(2) . .
C57 C48 C47 121.4(4) . .
C57 C48 C49A 116(2) . .
C48 C49 C50 119(4) . .
C50A C49A C48 124(4) . .
C49 C50 C55 120(3) . .
C51 C50 C49 123(3) . .
C51 C50 C55 116.2(13) . .
C49A C50A C51A 122(3) . .
C49A C50A C55 116(3) . .
C51A C50A C55 121.4(13) . .
C52 C51 C50 121.6(11) . .
C52A C51A C50A 121.0(11) . .
C51 C52 C53 119.5(10) . .
C51A C52A C53A 120.8(10) . .
C54 C53 C52 120.0(18) . .
C54A C53A C52A 121.5(18) . .
C55 C54 C53 123(3) . .
C53A C54A C55 121(3) . .
C50 C55 C54A 122.0(17) . .
C50A C55 C54A 114.0(17) . .
C54 C55 C50 119.0(19) . .
C54 C55 C50A 117.5(19) . .
C54 C55 C56 122.0(18) . .
C56 C55 C50 116.2(8) . .
C56 C55 C50A 120.4(8) . .
C56 C55 C54A 121.7(16) . .
C55 C56 C58 120.7(4) . .
C57 C56 C55 119.8(4) . .
C57 C56 C58 119.5(4) . .
O15 C57 C48 121.2(4) . .
O15 C57 C56 117.9(4) . .
C56 C57 C48 120.9(4) . .
C56 C58 C59 116.0(3) . 2_546
C60 C59 C58 121.7(3) . 2_556
C68 C59 C58 119.1(4) . 2_556
C68 C59 C60 119.1(4) . .
C61 C60 C59 123.6(4) . .
C61 C60 C65 116.7(4) . .
C65 C60 C59 119.7(3) . .
C62 C61 C60 121.7(4) . .
C61 C62 C63 120.9(4) . .
C64 C63 C62 118.8(5) . .
C63 C64 C65 121.8(5) . .
C64 C65 C60 119.9(4) . .
C66 C65 C60 119.1(4) . .
C66 C65 C64 121.0(4) . .
C67 C66 C65 121.9(4) . .
C66 C67 C68 119.1(3) . .
C66 C67 C69 120.3(3) . .
C68 C67 C69 120.6(3) . .
O18 C68 C59 118.7(3) . .
O18 C68 C67 120.2(3) . .
C59 C68 C67 121.0(4) . .
O16 C69 Er2 58.21(19) . .
O16 C69 O17 118.4(3) . .
O16 C69 C67 121.7(4) . .
O17 C69 Er2 60.39(18) . .
O17 C69 C67 119.9(3) . .
C67 C69 Er2 175.4(3) . .
O22 C70 N1 125.8(5) . .
O23 C73 N2 126.7(6) . .
O24 C76 N3 116.6(12) . .

loop_
_geom_bond_atom_site_label_1
_geom_bond_atom_site_label_2
_geom_bond_distance
_geom_bond_site_symmetry_2
Er1 O1 2.374(3) .
Er1 O2 2.471(3) .
Er1 O4 2.274(3) 2_656
Er1 O7 2.313(3) .
Er1 O10 2.251(3) .
Er1 O14 2.322(3) .
Er1 O19 2.393(3) .
Er1 O20 2.427(3) .
Er1 C1 2.799(4) .
Er2 O5 2.324(3) 2_656
Er2 O8 2.300(3) .
Er2 O11 2.325(3) .
Er2 O13 2.293(3) .
Er2 O16 2.407(3) .
Er2 O17 2.454(3) .
Er2 O21 2.452(3) .
Er2 O22 2.321(3) .
Er2 C69 2.820(4) .
O1 C1 1.260(5) .
O2 C1 1.270(5) .
O3 C11 1.372(5) .
O4 Er1 2.274(3) 2_646
O4 C23 1.253(5) .
O5 Er2 2.324(3) 2_646
O5 C23 1.264(5) .
O6 C22 1.366(5) .
O7 C24 1.252(5) .
O8 C24 1.265(5) .
O9 C34 1.356(5) .
O10 C46 1.242(5) .
O11 C46 1.275(5) .
O12 C45 1.361(5) .
O13 C47 1.246(5) .
O14 C47 1.263(5) .
O15 C57 1.340(5) .
O16 C69 1.266(5) .
O17 C69 1.275(5) .
O18 C68 1.358(5) .
O22 C70 1.242(6) .
O23 C73 1.218(8) .
O24 C76 1.167(13) .
N1 C70 1.293(6) .
N1 C71 1.445(7) .
N1 C72 1.439(8) .
N2 C73 1.308(8) .
N2 C74 1.437(9) .
N2 C75 1.445(9) .
N3 C76 1.446(12) .
N3 C77 1.402(11) .
N3 C78 1.414(13) .
C1 C2 1.495(5) .
C2 C3 1.358(6) .
C2 C11 1.424(6) .
C3 C4 1.408(6) .
C4 C5 1.412(7) .
C4 C9 1.425(6) .
C5 C6 1.364(7) .
C6 C7 1.403(8) .
C7 C8 1.360(7) .
C8 C9 1.424(5) .
C9 C10 1.425(6) .
C10 C11 1.380(5) .
C10 C12 1.527(6) .
C12 C13 1.520(5) .
C13 C14 1.422(6) .
C13 C22 1.383(5) .
C14 C15 1.420(6) .
C14 C19 1.423(6) .
C15 C16 1.358(7) .
C16 C17 1.401(7) .
C17 C18 1.360(7) .
C18 C19 1.413(6) .
C19 C20 1.409(6) .
C20 C21 1.364(6) .
C21 C22 1.424(5) .
C21 C23 1.487(5) .
C24 C25 1.506(5) .
C25 C26 1.364(6) .
C25 C34 1.431(6) .
C26 C27 1.415(5) .
C27 C28 1.405(6) .
C27 C32 1.429(5) .
C28 C29 1.369(6) .
C29 C30 1.402(7) .
C30 C31 1.358(6) .
C31 C32 1.420(5) .
C32 C33 1.424(6) .
C33 C34 1.393(5) .
C33 C35 1.527(5) .
C35 C36 1.524(5) 4_475
C36 C35 1.524(5) 4_676
C36 C37 1.425(6) .
C36 C45 1.376(5) .
C37 C38 1.424(5) .
C37 C42 1.417(6) .
C38 C39 1.352(7) .
C39 C40 1.383(8) .
C40 C41 1.386(8) .
C41 C42 1.420(6) .
C42 C43 1.398(6) .
C43 C44 1.365(6) .
C44 C45 1.435(5) .
C44 C46 1.489(5) .
C47 C48 1.499(5) .
C48 C49 1.29(6) .
C48 C49A 1.45(5) .
C48 C57 1.428(5) .
C49 C50 1.45(6) .
C49A C50A 1.37(5) .
C50 C51 1.44(2) .
C50 C55 1.457(18) .
C50A C51A 1.42(2) .
C50A C55 1.439(18) .
C51 C52 1.364(15) .
C51A C52A 1.343(15) .
C52 C53 1.406(16) .
C52A C53A 1.413(16) .
C53 C54 1.36(4) .
C53A C54A 1.35(4) .
C54 C55 1.35(4) .
C54A C55 1.51(3) .
C55 C56 1.408(6) .
C56 C57 1.389(6) .
C56 C58 1.521(5) .
C58 C59 1.524(5) 2_546
C59 C58 1.524(5) 2_556
C59 C60 1.425(6) .
C59 C68 1.385(5) .
C60 C61 1.419(6) .
C60 C65 1.423(6) .
C61 C62 1.368(7) .
C62 C63 1.405(7) .
C63 C64 1.358(7) .
C64 C65 1.409(6) .
C65 C66 1.404(6) .
C66 C67 1.364(6) .
C67 C68 1.434(5) .
C67 C69 1.481(5) .
